data_1503258
loop_
_publ_author_name
'Yu, Fangmiao'
'Li, Guozhi'
'Gao, Peng'
'Gong, Hongju'
'Liu, Yinghua'
'Wu, Yongming'
'Cheng, Bin'
'Zhai, Hongbin'

_publ_section_title
;
 Concise synthesis of the oxapentacyclic core of cortistatin A.
;
_journal_issue 22
_journal_name_full 'Organic letters'
_journal_page_first 5135
_journal_page_last 5137
_journal_paper_doi 10.1021/ol102058f
_journal_volume 12
_journal_year 2010
_chemical_formula_sum 'C21 H28 O5'
_chemical_formula_weight 360.43
_chemical_name_systematic
; 
 ? 
;
_space_group_IT_number 2
_symmetry_cell_setting triclinic
_symmetry_space_group_name_Hall '-P 1'
_symmetry_space_group_name_H-M 'P -1'
_atom_sites_solution_hydrogens geom
_atom_sites_solution_primary direct
_atom_sites_solution_secondary difmap
_audit_creation_method SHELXL-97
_cell_angle_alpha 94.782(2)
_cell_angle_beta 107.021(2)
_cell_angle_gamma 102.586(2)
_cell_formula_units_Z 2
_cell_length_a 7.3454(9)
_cell_length_b 10.6476(13)
_cell_length_c 12.4508(16)
_cell_measurement_reflns_used 2067
_cell_measurement_temperature 293(2)
_cell_measurement_theta_max 54.093
_cell_measurement_theta_min 5.666
_cell_volume 897.39(19)
_computing_cell_refinement 'Bruker SMART'
_computing_data_collection 'Bruker SMART'
_computing_data_reduction 'Bruker SHELXTL'
_computing_molecular_graphics 'Bruker SHELXTL'
_computing_publication_material 'Bruker SHELXTL'
_computing_structure_refinement 'SHELXL-97 (Sheldrick, 1997)'
_computing_structure_solution 'SHELXS-97 (Sheldrick, 1990)'
_diffrn_ambient_temperature 293(2)
_diffrn_measured_fraction_theta_full 0.988
_diffrn_measured_fraction_theta_max 0.988
_diffrn_measurement_device_type 'CCD area detector'
_diffrn_measurement_method 'phi and omega scans'
_diffrn_radiation_monochromator graphite
_diffrn_radiation_source 'fine-focus sealed tube'
_diffrn_radiation_type MoK\a
_diffrn_radiation_wavelength 0.71073
_diffrn_reflns_av_R_equivalents 0.0930
_diffrn_reflns_av_sigmaI/netI 0.0754
_diffrn_reflns_limit_h_max 8
_diffrn_reflns_limit_h_min -8
_diffrn_reflns_limit_k_max 11
_diffrn_reflns_limit_k_min -12
_diffrn_reflns_limit_l_max 15
_diffrn_reflns_limit_l_min -12
_diffrn_reflns_number 4714
_diffrn_reflns_theta_full 25.50
_diffrn_reflns_theta_max 25.50
_diffrn_reflns_theta_min 1.98
_exptl_absorpt_coefficient_mu 0.094
_exptl_absorpt_correction_T_max 1.00000
_exptl_absorpt_correction_T_min 0.18072
_exptl_absorpt_correction_type empirical
_exptl_absorpt_process_details sadabs
_exptl_crystal_colour colorless
_exptl_crystal_density_diffrn 1.334
_exptl_crystal_density_method 'not measured'
_exptl_crystal_description prismatic
_exptl_crystal_F_000 388
_exptl_crystal_size_max 0.408
_exptl_crystal_size_mid 0.364
_exptl_crystal_size_min 0.195
_refine_diff_density_max 0.326
_refine_diff_density_min -0.298
_refine_diff_density_rms 0.065
_refine_ls_extinction_expression Fc^*^=kFc[1+0.001xFc^2^\l^3^/sin(2\q)]^-1/4^
_refine_ls_extinction_method SHELXL
_refine_ls_goodness_of_fit_ref 0.991
_refine_ls_hydrogen_treatment constr
_refine_ls_matrix_type full
_refine_ls_number_parameters 238
_refine_ls_number_reflns 3285
_refine_ls_number_restraints 0
_refine_ls_restrained_S_all 0.991
_refine_ls_R_factor_all 0.0691
_refine_ls_R_factor_gt 0.0561
_refine_ls_shift/su_max 0.028
_refine_ls_shift/su_mean 0.005
_refine_ls_structure_factor_coef Fsqd
_refine_ls_weighting_details 'calc w=1/[\s^2^(Fo^2^)+(0.0979P)^2^+0.0000P] where P=(Fo^2^+2Fc^2^)/3'
_refine_ls_weighting_scheme calc
_refine_ls_wR_factor_gt 0.1515
_refine_ls_wR_factor_ref 0.1596
_reflns_number_gt 2513
_reflns_number_total 3285
_reflns_threshold_expression >2sigma(I)
_cod_data_source_file ol102058f_si_002.cif
_cod_data_source_block cd201365
_cod_depositor_comments
;
The following automatic conversions were performed:

'_symmetry_cell_setting' value 'Triclinic' changed to 'triclinic'
according to /home/saulius/struct/CIF-dictionaries/cif_core.dic
dictionary named 'cif_core.dic' version 2.4.2 from 2011-04-26.

Automatic conversion script
Id: cif_fix_values 1715 2011-07-08 13:25:40Z adriana 
;
_cod_original_sg_symbol_H-M P-1
_cod_database_code 1503258

loop_
_symmetry_equiv_pos_as_xyz
'x, y, z'
'-x, -y, -z'

loop_
_atom_site_label
_atom_site_type_symbol
_atom_site_fract_x
_atom_site_fract_y
_atom_site_fract_z
_atom_site_U_iso_or_equiv
_atom_site_adp_type
_atom_site_occupancy
_atom_site_symmetry_multiplicity
_atom_site_calc_flag
_atom_site_refinement_flags
O1 O 0.5800(2) 0.49921(15) 0.16037(15) 0.0633(5) Uani 1 1 d .
H1 H 0.5189 0.4380 0.1088 0.095 Uiso 1 1 calc R
O2 O 0.62037(18) 0.72059(14) 0.02209(11) 0.0467(4) Uani 1 1 d .
O3 O 0.34092(16) 0.80269(11) 0.24482(9) 0.0337(3) Uani 1 1 d .
O4 O 0.8968(2) 1.33469(13) 0.43287(13) 0.0569(4) Uani 1 1 d .
O5 O 0.8962(2) 1.14891(13) 0.50959(11) 0.0506(4) Uani 1 1 d .
C1 C 0.4464(3) 0.56029(19) 0.19162(17) 0.0449(5) Uani 1 1 d .
H1A H 0.5195 0.6181 0.2640 0.054 Uiso 1 1 calc R
C2 C 0.2765(3) 0.4644(2) 0.2108(2) 0.0587(6) Uani 1 1 d .
H2A H 0.2027 0.4043 0.1409 0.070 Uiso 1 1 calc R
H2B H 0.3286 0.4142 0.2685 0.070 Uiso 1 1 calc R
C3 C 0.1396(3) 0.5332(2) 0.24799(19) 0.0591(6) Uani 1 1 d .
H3A H 0.0298 0.4689 0.2554 0.071 Uiso 1 1 calc R
H3B H 0.2097 0.5864 0.3219 0.071 Uiso 1 1 calc R
C4 C 0.0622(3) 0.6186(2) 0.16349(17) 0.0491(5) Uani 1 1 d .
H4A H -0.0162 0.6661 0.1928 0.059 Uiso 1 1 calc R
H4B H -0.0229 0.5637 0.0927 0.059 Uiso 1 1 calc R
C5 C 0.2254(2) 0.71481(19) 0.13984(15) 0.0370(5) Uani 1 1 d .
C6 C 0.1544(3) 0.8059(2) 0.05632(15) 0.0416(5) Uani 1 1 d .
H6A H 0.1680 0.7809 -0.0171 0.050 Uiso 1 1 calc R
H6B H 0.0175 0.8037 0.0459 0.050 Uiso 1 1 calc R
C7 C 0.2871(3) 0.94143(19) 0.11162(15) 0.0411(5) Uani 1 1 d .
H7A H 0.2150 0.9958 0.1392 0.049 Uiso 1 1 calc R
H7B H 0.3430 0.9840 0.0584 0.049 Uiso 1 1 calc R
C8 C 0.4483(2) 0.91367(17) 0.21072(14) 0.0309(4) Uani 1 1 d .
C9 C 0.6034(2) 0.87174(17) 0.16752(14) 0.0325(4) Uani 1 1 d .
C10 C 0.3677(2) 0.64585(17) 0.10452(15) 0.0359(4) Uani 1 1 d .
H10 H 0.2959 0.5897 0.0311 0.043 Uiso 1 1 calc R
C11 C 0.7901(3) 0.93872(18) 0.19969(16) 0.0401(5) Uani 1 1 d .
H11 H 0.8732 0.9066 0.1672 0.048 Uiso 1 1 calc R
C12 C 0.8787(3) 1.06187(19) 0.28408(18) 0.0451(5) Uani 1 1 d .
H12A H 0.9638 1.1236 0.2555 0.054 Uiso 1 1 calc R
H12B H 0.9587 1.0431 0.3549 0.054 Uiso 1 1 calc R
C13 C 0.7213(2) 1.12262(17) 0.30657(15) 0.0346(4) Uani 1 1 d .
C14 C 0.5513(2) 1.01568(17) 0.31690(14) 0.0309(4) Uani 1 1 d .
H14 H 0.6125 0.9689 0.3762 0.037 Uiso 1 1 calc R
C15 C 0.4320(3) 1.08935(19) 0.36795(16) 0.0428(5) Uani 1 1 d .
H15A H 0.3647 1.0358 0.4111 0.051 Uiso 1 1 calc R
H15B H 0.3354 1.1159 0.3089 0.051 Uiso 1 1 calc R
C16 C 0.5859(3) 1.2083(2) 0.44588(18) 0.0500(5) Uani 1 1 d .
H16A H 0.5980 1.2027 0.5249 0.060 Uiso 1 1 calc R
H16B H 0.5483 1.2879 0.4280 0.060 Uiso 1 1 calc R
C17 C 0.7813(3) 1.20756(17) 0.42472(16) 0.0400(5) Uani 1 1 d .
C18 C 0.6520(3) 1.20246(19) 0.21323(17) 0.0473(5) Uani 1 1 d .
H18A H 0.7553 1.2788 0.2208 0.071 Uiso 1 1 calc R
H18B H 0.5379 1.2279 0.2202 0.071 Uiso 1 1 calc R
H18C H 0.6195 1.1507 0.1401 0.071 Uiso 1 1 calc R
C19 C 0.5381(2) 0.74467(18) 0.09059(14) 0.0339(4) Uani 1 1 d .
C20 C 1.0881(3) 1.3439(3) 0.4983(3) 0.0768(8) Uani 1 1 d .
H20A H 1.1418 1.4259 0.5501 0.092 Uiso 1 1 calc R
H20B H 1.1699 1.3392 0.4502 0.092 Uiso 1 1 calc R
C21 C 1.0815(4) 1.2357(2) 0.5610(2) 0.0716(7) Uani 1 1 d .
H21A H 1.1848 1.1935 0.5579 0.086 Uiso 1 1 calc R
H21B H 1.0995 1.2657 0.6400 0.086 Uiso 1 1 calc R

loop_
_atom_site_aniso_label
_atom_site_aniso_U_11
_atom_site_aniso_U_22
_atom_site_aniso_U_33
_atom_site_aniso_U_23
_atom_site_aniso_U_13
_atom_site_aniso_U_12
O1 0.0618(10) 0.0410(9) 0.0826(12) 0.0047(8) 0.0177(8) 0.0134(8)
O2 0.0458(8) 0.0511(9) 0.0450(8) -0.0025(6) 0.0227(6) 0.0084(7)
O3 0.0349(7) 0.0317(7) 0.0293(6) -0.0003(5) 0.0123(5) -0.0033(5)
O4 0.0602(9) 0.0267(8) 0.0622(9) 0.0083(6) -0.0010(7) -0.0052(6)
O5 0.0541(8) 0.0372(8) 0.0473(8) 0.0146(6) 0.0007(6) 0.0031(7)
C1 0.0520(12) 0.0312(10) 0.0446(11) 0.0012(8) 0.0119(9) 0.0032(9)
C2 0.0719(15) 0.0337(12) 0.0604(14) 0.0058(10) 0.0209(12) -0.0060(11)
C3 0.0631(14) 0.0463(13) 0.0567(13) 0.0004(10) 0.0282(11) -0.0188(11)
C4 0.0402(11) 0.0486(13) 0.0489(12) -0.0068(10) 0.0187(9) -0.0087(9)
C5 0.0316(9) 0.0401(11) 0.0315(9) -0.0034(8) 0.0083(7) -0.0011(8)
C6 0.0311(9) 0.0548(12) 0.0341(10) -0.0001(9) 0.0071(8) 0.0080(9)
C7 0.0381(10) 0.0464(12) 0.0371(10) 0.0077(9) 0.0090(8) 0.0108(9)
C8 0.0315(9) 0.0298(9) 0.0299(9) 0.0063(7) 0.0104(7) 0.0035(7)
C9 0.0346(9) 0.0324(10) 0.0301(9) 0.0063(7) 0.0116(7) 0.0052(8)
C10 0.0345(9) 0.0332(10) 0.0307(9) -0.0051(7) 0.0067(7) -0.0016(8)
C11 0.0352(10) 0.0370(11) 0.0505(11) 0.0031(8) 0.0209(8) 0.0055(8)
C12 0.0350(10) 0.0368(11) 0.0583(12) 0.0016(9) 0.0170(9) -0.0021(8)
C13 0.0351(9) 0.0283(9) 0.0378(10) 0.0074(8) 0.0103(8) 0.0040(8)
C14 0.0320(9) 0.0290(9) 0.0307(9) 0.0070(7) 0.0100(7) 0.0048(7)
C15 0.0420(10) 0.0417(11) 0.0436(11) 0.0002(9) 0.0170(9) 0.0064(9)
C16 0.0560(13) 0.0393(12) 0.0507(12) -0.0041(9) 0.0160(10) 0.0095(10)
C17 0.0456(11) 0.0255(10) 0.0423(10) 0.0078(8) 0.0072(8) 0.0038(8)
C18 0.0561(12) 0.0372(11) 0.0451(11) 0.0142(9) 0.0147(9) 0.0037(9)
C19 0.0323(9) 0.0379(10) 0.0308(9) 0.0044(8) 0.0088(7) 0.0096(8)
C20 0.0500(14) 0.0482(15) 0.113(2) 0.0183(14) 0.0060(14) -0.0024(11)
C21 0.0613(14) 0.0595(16) 0.0643(15) 0.0078(12) -0.0114(12) -0.0015(12)

loop_
_atom_type_symbol
_atom_type_description
_atom_type_scat_dispersion_real
_atom_type_scat_dispersion_imag
_atom_type_scat_source
C C 0.0033 0.0016 'International Tables Vol C Tables 4.2.6.8 and 6.1.1.4'
H H 0.0000 0.0000 'International Tables Vol C Tables 4.2.6.8 and 6.1.1.4'
O O 0.0106 0.0060 'International Tables Vol C Tables 4.2.6.8 and 6.1.1.4'

loop_
_geom_angle_atom_site_label_1
_geom_angle_atom_site_label_2
_geom_angle_atom_site_label_3
_geom_angle
C1 O1 H1 109.5
C8 O3 C5 105.23(12)
C20 O4 C17 109.14(16)
C21 O5 C17 108.57(15)
O1 C1 C2 113.07(17)
O1 C1 C10 111.55(16)
C2 C1 C10 110.35(16)
O1 C1 H1A 107.2
C2 C1 H1A 107.2
C10 C1 H1A 107.2
C3 C2 C1 111.80(17)
C3 C2 H2A 109.3
C1 C2 H2A 109.3
C3 C2 H2B 109.3
C1 C2 H2B 109.3
H2A C2 H2B 107.9
C4 C3 C2 111.37(18)
C4 C3 H3A 109.3
C2 C3 H3A 109.4
C4 C3 H3B 109.4
C2 C3 H3B 109.4
H3A C3 H3B 108.0
C3 C4 C5 112.62(16)
C3 C4 H4A 109.1
C5 C4 H4A 109.1
C3 C4 H4B 109.1
C5 C4 H4B 109.1
H4A C4 H4B 107.8
O3 C5 C4 108.10(14)
O3 C5 C6 103.84(14)
C4 C5 C6 114.60(15)
O3 C5 C10 106.35(13)
C4 C5 C10 111.41(16)
C6 C5 C10 111.85(15)
C7 C6 C5 104.89(13)
C7 C6 H6A 110.8
C5 C6 H6A 110.8
C7 C6 H6B 110.8
C5 C6 H6B 110.8
H6A C6 H6B 108.8
C6 C7 C8 103.42(14)
C6 C7 H7A 111.1
C8 C7 H7A 111.1
C6 C7 H7B 111.1
C8 C7 H7B 111.1
H7A C7 H7B 109.0
O3 C8 C14 106.84(13)
O3 C8 C9 108.20(13)
C14 C8 C9 108.93(13)
O3 C8 C7 102.06(13)
C14 C8 C7 119.79(15)
C9 C8 C7 110.27(14)
C11 C9 C19 120.01(16)
C11 C9 C8 123.47(16)
C19 C9 C8 116.42(14)
C19 C10 C1 109.67(14)
C19 C10 C5 110.45(15)
C1 C10 C5 111.58(15)
C19 C10 H10 108.4
C1 C10 H10 108.3
C5 C10 H10 108.4
C9 C11 C12 125.43(17)
C9 C11 H11 117.3
C12 C11 H11 117.3
C11 C12 C13 111.72(15)
C11 C12 H12A 109.3
C13 C12 H12A 109.3
C11 C12 H12B 109.3
C13 C12 H12B 109.3
H12A C12 H12B 107.9
C12 C13 C18 109.82(16)
C12 C13 C14 109.88(14)
C18 C13 C14 112.53(14)
C12 C13 C17 115.47(14)
C18 C13 C17 109.57(15)
C14 C13 C17 99.28(14)
C8 C14 C15 119.98(14)
C8 C14 C13 114.18(14)
C15 C14 C13 104.70(14)
C8 C14 H14 105.6
C15 C14 H14 105.6
C13 C14 H14 105.6
C14 C15 C16 104.24(14)
C14 C15 H15A 110.9
C16 C15 H15A 110.9
C14 C15 H15B 110.9
C16 C15 H15B 110.9
H15A C15 H15B 108.9
C15 C16 C17 106.54(16)
C15 C16 H16A 110.4
C17 C16 H16A 110.4
C15 C16 H16B 110.4
C17 C16 H16B 110.4
H16A C16 H16B 108.6
O4 C17 O5 106.08(14)
O4 C17 C16 111.98(16)
O5 C17 C16 109.84(16)
O4 C17 C13 114.27(16)
O5 C17 C13 109.89(14)
C16 C17 C13 104.81(15)
C13 C18 H18A 109.5
C13 C18 H18B 109.5
H18A C18 H18B 109.5
C13 C18 H18C 109.5
H18A C18 H18C 109.5
H18B C18 H18C 109.5
O2 C19 C9 121.85(16)
O2 C19 C10 122.06(16)
C9 C19 C10 116.07(15)
O4 C20 C21 106.7(2)
O4 C20 H20A 110.4
C21 C20 H20A 110.4
O4 C20 H20B 110.4
C21 C20 H20B 110.4
H20A C20 H20B 108.6
O5 C21 C20 106.65(18)
O5 C21 H21A 110.4
C20 C21 H21A 110.4
O5 C21 H21B 110.4
C20 C21 H21B 110.4
H21A C21 H21B 108.6

loop_
_geom_bond_atom_site_label_1
_geom_bond_atom_site_label_2
_geom_bond_distance
O1 C1 1.413(2)
O1 H1 0.8200
O2 C19 1.221(2)
O3 C8 1.440(2)
O3 C5 1.451(2)
O4 C20 1.380(3)
O4 C17 1.410(2)
O5 C21 1.400(3)
O5 C17 1.427(2)
C1 C2 1.522(3)
C1 C10 1.539(3)
C1 H1A 0.9800
C2 C3 1.517(3)
C2 H2A 0.9700
C2 H2B 0.9700
C3 C4 1.513(3)
C3 H3A 0.9700
C3 H3B 0.9700
C4 C5 1.515(3)
C4 H4A 0.9700
C4 H4B 0.9700
C5 C6 1.538(3)
C5 C10 1.541(2)
C6 C7 1.528(3)
C6 H6A 0.9700
C6 H6B 0.9700
C7 C8 1.539(2)
C7 H7A 0.9700
C7 H7B 0.9700
C8 C14 1.522(2)
C8 C9 1.526(2)
C9 C11 1.325(2)
C9 C19 1.487(2)
C10 C19 1.512(2)
C10 H10 0.9800
C11 C12 1.498(3)
C11 H11 0.9300
C12 C13 1.522(2)
C12 H12A 0.9700
C12 H12B 0.9700
C13 C18 1.529(2)
C13 C14 1.540(2)
C13 C17 1.550(3)
C14 C15 1.527(2)
C14 H14 0.9800
C15 C16 1.534(3)
C15 H15A 0.9700
C15 H15B 0.9700
C16 C17 1.535(3)
C16 H16A 0.9700
C16 H16B 0.9700
C18 H18A 0.9600
C18 H18B 0.9600
C18 H18C 0.9600
C20 C21 1.445(4)
C20 H20A 0.9700
C20 H20B 0.9700
C21 H21A 0.9700
C21 H21B 0.9700

loop_
_geom_hbond_atom_site_label_D
_geom_hbond_atom_site_label_H
_geom_hbond_atom_site_label_A
_geom_hbond_distance_DH
_geom_hbond_distance_HA
_geom_hbond_distance_DA
_geom_hbond_angle_DHA
_geom_hbond_site_symmetry_A
O1 H1 O2 0.82 2.09 2.908(2) 176.5 2_665

loop_
_geom_torsion_atom_site_label_1
_geom_torsion_atom_site_label_2
_geom_torsion_atom_site_label_3
_geom_torsion_atom_site_label_4
_geom_torsion
O1 C1 C2 C3 178.10(17)
C10 C1 C2 C3 -56.2(2)
C1 C2 C3 C4 56.0(2)
C2 C3 C4 C5 -54.4(2)
C8 O3 C5 C4 -161.86(14)
C8 O3 C5 C6 -39.75(16)
C8 O3 C5 C10 78.40(16)
C3 C4 C5 O3 -63.5(2)
C3 C4 C5 C6 -178.74(16)
C3 C4 C5 C10 53.0(2)
O3 C5 C6 C7 16.63(17)
C4 C5 C6 C7 134.32(16)
C10 C5 C6 C7 -97.65(16)
C5 C6 C7 C8 10.37(18)
C5 O3 C8 C14 172.96(12)
C5 O3 C8 C9 -69.90(15)
C5 O3 C8 C7 46.41(16)
C6 C7 C8 O3 -34.00(16)
C6 C7 C8 C14 -151.62(15)
C6 C7 C8 C9 80.80(17)
O3 C8 C9 C11 -132.16(18)
C14 C8 C9 C11 -16.4(2)
C7 C8 C9 C11 116.99(19)
O3 C8 C9 C19 44.27(18)
C14 C8 C9 C19 160.05(14)
C7 C8 C9 C19 -66.59(19)
O1 C1 C10 C19 -56.06(19)
C2 C1 C10 C19 177.37(15)
O1 C1 C10 C5 -178.77(14)
C2 C1 C10 C5 54.7(2)
O3 C5 C10 C19 -57.88(18)
C4 C5 C10 C19 -175.45(14)
C6 C5 C10 C19 54.84(18)
O3 C5 C10 C1 64.38(18)
C4 C5 C10 C1 -53.19(19)
C6 C5 C10 C1 177.10(14)
C19 C9 C11 C12 -174.63(18)
C8 C9 C11 C12 1.7(3)
C9 C11 C12 C13 -15.2(3)
C11 C12 C13 C18 -82.3(2)
C11 C12 C13 C14 42.0(2)
C11 C12 C13 C17 153.26(17)
O3 C8 C14 C15 -72.35(19)
C9 C8 C14 C15 170.98(15)
C7 C8 C14 C15 42.8(2)
O3 C8 C14 C13 162.19(13)
C9 C8 C14 C13 45.53(19)
C7 C8 C14 C13 -82.67(19)
C12 C13 C14 C8 -60.59(19)
C18 C13 C14 C8 62.12(19)
C17 C13 C14 C8 177.92(13)
C12 C13 C14 C15 166.25(14)
C18 C13 C14 C15 -71.04(18)
C17 C13 C14 C15 44.76(16)
C8 C14 C15 C16 -162.62(16)
C13 C14 C15 C16 -32.82(19)
C14 C15 C16 C17 7.1(2)
C20 O4 C17 O5 13.9(2)
C20 O4 C17 C16 133.7(2)
C20 O4 C17 C13 -107.3(2)
C21 O5 C17 O4 -4.4(2)
C21 O5 C17 C16 -125.60(19)
C21 O5 C17 C13 119.60(19)
C15 C16 C17 O4 145.23(17)
C15 C16 C17 O5 -97.19(18)
C15 C16 C17 C13 20.81(19)
C12 C13 C17 O4 80.01(19)
C18 C13 C17 O4 -44.6(2)
C14 C13 C17 O4 -162.64(14)
C12 C13 C17 O5 -39.1(2)
C18 C13 C17 O5 -163.69(15)
C14 C13 C17 O5 78.27(16)
C12 C13 C17 C16 -157.05(16)
C18 C13 C17 C16 78.34(18)
C14 C13 C17 C16 -39.69(17)
C11 C9 C19 O2 -28.6(3)
C8 C9 C19 O2 154.89(15)
C11 C9 C19 C10 149.77(17)
C8 C9 C19 C10 -26.8(2)
C1 C10 C19 O2 87.8(2)
C5 C10 C19 O2 -148.80(16)
C1 C10 C19 C9 -90.51(17)
C5 C10 C19 C9 32.87(19)
C17 O4 C20 C21 -17.7(3)
C17 O5 C21 C20 -6.1(3)
O4 C20 C21 O5 14.6(3)
